data_1547480
loop_
_publ_author_name
'Shibuya, Grant M.'
'Enquist, John A., Jr.'
'Stoltz, Brian M.'

_publ_section_title
;
 Enantioselective Synthesis of the 5-6-7 Carbocyclic Core of the Gagunin
 Diterpenoids
;
_journal_name_full 'Organic Letters'
_journal_page_first 3480
_journal_page_last 3483
_journal_paper_doi 10.1021/ol401514s
_journal_volume 15
_journal_year 2013
_chemical_absolute_configuration rm
_chemical_formula_moiety 'C18 H22 O4'
_chemical_formula_sum 'C18 H22 O4'
_chemical_formula_weight 302.36
_space_group_crystal_system orthorhombic
_space_group_IT_number 19
_space_group_name_Hall 'P 2ac 2ab'
_space_group_name_H-M_alt 'P 21 21 21'
_symmetry_space_group_name_Hall 'P 2ac 2ab'
_symmetry_space_group_name_H-M 'P 21 21 21'
_atom_sites_solution_hydrogens geom
_atom_sites_solution_primary dual
_atom_sites_solution_secondary difmap
_cell_angle_alpha 90
_cell_angle_beta 90
_cell_angle_gamma 90
_cell_formula_units_Z 4
_cell_length_a 7.1115(3)
_cell_length_b 8.2413(4)
_cell_length_c 26.0740(11)
_cell_measurement_reflns_used 7790
_cell_measurement_temperature 100
_cell_measurement_theta_max 32.49
_cell_measurement_theta_min 2.59
_cell_volume 1528.15(12)
_computing_cell_refinement 'SAINT V8.18C (Bruker-AXS, 2007)'
_computing_data_collection 'APEX2 2012.2-0 (Bruker-AXS, 2007)'
_computing_data_reduction 'SAINT V8.18C (Bruker-AXS, 2007)'
_computing_molecular_graphics 'DIAMOND 3 (Crystal Impact, 1999)'
_computing_publication_material
; 
O. V. Dolomanov, L. J. Bourhis, R. J. Gildea, J. A. K. Howard and H. Puschmann, 
OLEX2: a complete structure solution, refinement and analysis program. 
J. Appl. Cryst. (2009). 42, 339-341. 
 and SHELXTL (Bruker-AXS, 2007) 
;
_computing_structure_refinement 'SHELXL-97 (Sheldrick, 1997)'
_computing_structure_solution 'SHELXS-97 (Sheldrick, 1990)'
_diffrn_ambient_temperature 100
_diffrn_detector_area_resol_mean 8.33
_diffrn_measured_fraction_theta_full 0.999
_diffrn_measured_fraction_theta_max 0.947
_diffrn_measurement_device_type 'Bruker APEX-II CCD'
_diffrn_measurement_method '\f and \w scans'
_diffrn_radiation_monochromator graphite
_diffrn_radiation_type MoK\a
_diffrn_radiation_wavelength 0.71073
_diffrn_reflns_av_R_equivalents 0.0468
_diffrn_reflns_av_unetI/netI 0.0412
_diffrn_reflns_limit_h_max 11
_diffrn_reflns_limit_h_min -11
_diffrn_reflns_limit_k_max 13
_diffrn_reflns_limit_k_min -12
_diffrn_reflns_limit_l_max 40
_diffrn_reflns_limit_l_min -41
_diffrn_reflns_number 31815
_diffrn_reflns_theta_full 25.00
_diffrn_reflns_theta_max 35.19
_diffrn_reflns_theta_min 2.59
_diffrn_source 'fine-focus sealed tube'
_diffrn_source_current 30.0
_diffrn_source_power 1.5
_diffrn_source_target Mo
_diffrn_source_voltage 50.0
_diffrn_standards_decay_% 0
_diffrn_standards_interval_count 0
_diffrn_standards_interval_time 0
_diffrn_standards_number 0
_exptl_absorpt_coefficient_mu 0.092
_exptl_absorpt_correction_T_max 1.0000
_exptl_absorpt_correction_T_min 0.9211
_exptl_absorpt_correction_type multi-scan
_exptl_absorpt_process_details
; 
SADABS-2008/1 (Bruker-AXS, 2001) was used for absorption correction. 
wR2(int) was 0.0559 before and 0.0522 after correction. 
The Ratio of minimum to maximum transmission is 0.9211. 
The \l/2 correction factor is 0.0015. 
;
_exptl_crystal_colour colourless
_exptl_crystal_colour_primary colourless
_exptl_crystal_density_diffrn 1.314
_exptl_crystal_density_meas .
_exptl_crystal_density_method 'not measured'
_exptl_crystal_description twig
_exptl_crystal_F_000 648
_exptl_crystal_size_max 0.41
_exptl_crystal_size_mid 0.12
_exptl_crystal_size_min 0.10
_refine_diff_density_max 0.581
_refine_diff_density_min -0.426
_refine_diff_density_rms 0.058
_refine_ls_abs_structure_details 'Flack H D (1983), Acta Cryst. A39, 876-881'
_refine_ls_abs_structure_Flack -0.3(6)
_refine_ls_extinction_method none
_refine_ls_goodness_of_fit_ref 2.066
_refine_ls_hydrogen_treatment refall
_refine_ls_matrix_type full
_refine_ls_number_parameters 287
_refine_ls_number_reflns 6394
_refine_ls_number_restraints 0
_refine_ls_restrained_S_all 2.066
_refine_ls_R_factor_all 0.0605
_refine_ls_R_factor_gt 0.0487
_refine_ls_shift/su_max 0.000
_refine_ls_shift/su_mean 0.000
_refine_ls_structure_factor_coef Fsqd
_refine_ls_weighting_details 'calc w=1/[\s^2^(Fo^2^)]'
_refine_ls_weighting_scheme calc
_refine_ls_wR_factor_gt 0.0732
_refine_ls_wR_factor_ref 0.0743
_reflns_number_gt 5522
_reflns_number_total 6394
_reflns_threshold_expression >2sigma(I)
_cod_data_source_file ol401514s_si_003.cif
_cod_data_source_block gms02
_cod_depositor_comments
;
The following automatic conversions were performed:

'_diffrn_source_target' value 'MO' changed to 'Mo' according to the
built-in table from CIF Core dictionary named 'cif_core.dic' version
2.4.1 from 2010-06-29.

Automatic conversion script
Id: cif_fix_values 5376 2017-05-30 11:51:03Z andrius 
;
_cod_database_code 1547480

loop_
_space_group_symop_id
_space_group_symop_operation_xyz
1 'x, y, z'
2 '-x+1/2, -y, z+1/2'
3 '-x, y+1/2, -z+1/2'
4 'x+1/2, -y+1/2, -z'

loop_
_atom_site_label
_atom_site_type_symbol
_atom_site_fract_x
_atom_site_fract_y
_atom_site_fract_z
_atom_site_U_iso_or_equiv
_atom_site_adp_type
_atom_site_occupancy
_atom_site_symmetry_multiplicity
_atom_site_calc_flag
_atom_site_refinement_flags
_atom_site_disorder_assembly
_atom_site_disorder_group
O1 O -0.03652(14) 0.29495(11) 0.24243(3) 0.0277(2) Uani 1 1 d . . .
O2 O 0.75420(13) 0.76425(11) 0.07393(3) 0.0264(2) Uani 1 1 d . . .
O3 O 0.32482(12) -0.08282(9) 0.14267(3) 0.01835(18) Uani 1 1 d . . .
O4 O 0.13735(11) 0.13382(9) 0.12477(3) 0.01504(16) Uani 1 1 d . . .
C1 C 0.25767(18) 0.15702(16) 0.22628(4) 0.0185(3) Uani 1 1 d . . .
H1A H 0.2022(19) 0.0476(16) 0.2281(5) 0.028(4) Uiso 1 1 d . . .
H1B H 0.3263(19) 0.1757(15) 0.2578(5) 0.022(3) Uiso 1 1 d . . .
C2 C 0.11437(18) 0.29077(14) 0.22144(4) 0.0184(2) Uani 1 1 d . . .
C3 C 0.19111(17) 0.42215(14) 0.18617(4) 0.0156(2) Uani 1 1 d . . .
H3A H 0.1868(18) 0.5230(15) 0.2040(5) 0.024(4) Uiso 1 1 d . . .
H3B H 0.1061(17) 0.4281(13) 0.1560(4) 0.013(3) Uiso 1 1 d . . .
C4 C 0.39063(16) 0.36626(13) 0.17231(4) 0.0130(2) Uani 1 1 d . . .
H4 H 0.4734(17) 0.4074(13) 0.1975(5) 0.013(3) Uiso 1 1 d . . .
C5 C 0.46548(16) 0.42200(12) 0.12016(4) 0.0124(2) Uani 1 1 d . . .
C6 C 0.58790(17) 0.57211(14) 0.12460(4) 0.0154(2) Uani 1 1 d . . .
H6A H 0.5316(19) 0.6459(13) 0.1486(5) 0.020(3) Uiso 1 1 d . . .
H6B H 0.7101(17) 0.5450(14) 0.1386(5) 0.014(3) Uiso 1 1 d . . .
C7 C 0.61641(17) 0.67550(13) 0.07738(4) 0.0167(2) Uani 1 1 d . . .
C8 C 0.47212(18) 0.67007(13) 0.03764(4) 0.0182(2) Uani 1 1 d . . .
H8 H 0.4723(19) 0.7484(15) 0.0110(5) 0.023(4) Uiso 1 1 d . . .
C9 C 0.34522(17) 0.55115(13) 0.03624(4) 0.0159(2) Uani 1 1 d . . .
H9 H 0.2542(17) 0.5513(15) 0.0095(4) 0.015(3) Uiso 1 1 d . . .
C10 C 0.33953(16) 0.41594(13) 0.07293(4) 0.0129(2) Uani 1 1 d . . .
H10 H 0.2232(16) 0.3619(13) 0.0773(4) 0.003(3) Uiso 1 1 d . . .
C11 C 0.50645(16) 0.29812(13) 0.07848(4) 0.0142(2) Uani 1 1 d . . .
C12 C 0.45266(17) 0.12164(13) 0.08778(4) 0.0151(2) Uani 1 1 d . . .
H12A H 0.3914(18) 0.0711(14) 0.0558(5) 0.018(3) Uiso 1 1 d . . .
H12B H 0.5577(18) 0.0604(14) 0.0931(5) 0.018(3) Uiso 1 1 d . . .
C13 C 0.32762(16) 0.08861(12) 0.13404(4) 0.0131(2) Uani 1 1 d . . .
C14 C 0.39580(17) 0.17876(13) 0.18186(4) 0.0140(2) Uani 1 1 d . . .
C15 C 0.59478(19) 0.12421(16) 0.19532(5) 0.0217(3) Uani 1 1 d . . .
H15A H 0.599(2) 0.0058(16) 0.1996(5) 0.031(4) Uiso 1 1 d . . .
H15B H 0.6323(19) 0.1668(16) 0.2274(5) 0.025(4) Uiso 1 1 d . . .
H15C H 0.678(2) 0.1604(16) 0.1707(5) 0.025(4) Uiso 1 1 d . . .
C16 C 0.6774(2) 0.31340(16) 0.04465(5) 0.0220(3) Uani 1 1 d . . .
H16A H 0.785(2) 0.2695(18) 0.0621(5) 0.035(4) Uiso 1 1 d . . .
H16B H 0.7033(18) 0.4270(16) 0.0336(5) 0.025(4) Uiso 1 1 d . . .
H16C H 0.660(2) 0.2502(17) 0.0126(5) 0.031(4) Uiso 1 1 d . . .
C17 C 0.13982(18) -0.14338(14) 0.13212(5) 0.0198(2) Uani 1 1 d . . .
H17A H 0.078(2) -0.1667(15) 0.1647(5) 0.030(4) Uiso 1 1 d . . .
H17B H 0.1518(19) -0.2397(15) 0.1151(5) 0.023(3) Uiso 1 1 d . . .
C18 C 0.04492(19) -0.00719(15) 0.10410(5) 0.0228(3) Uani 1 1 d . . .
H18A H 0.075(2) -0.0126(16) 0.0631(5) 0.038(4) Uiso 1 1 d . . .
H18B H -0.0909(19) 0.0067(14) 0.1122(5) 0.019(3) Uiso 1 1 d . . .

loop_
_atom_site_aniso_label
_atom_site_aniso_U_11
_atom_site_aniso_U_22
_atom_site_aniso_U_33
_atom_site_aniso_U_23
_atom_site_aniso_U_13
_atom_site_aniso_U_12
O1 0.0274(5) 0.0247(5) 0.0311(5) -0.0047(4) 0.0129(4) -0.0048(4)
O2 0.0302(5) 0.0242(5) 0.0246(4) 0.0016(4) 0.0015(4) -0.0133(4)
O3 0.0191(4) 0.0098(4) 0.0262(4) 0.0037(3) -0.0011(4) -0.0006(3)
O4 0.0145(4) 0.0097(3) 0.0209(4) -0.0018(3) -0.0036(3) -0.0010(3)
C1 0.0244(7) 0.0170(6) 0.0141(5) 0.0020(4) 0.0008(5) -0.0040(5)
C2 0.0231(6) 0.0183(6) 0.0137(5) -0.0048(4) 0.0019(5) -0.0057(5)
C3 0.0189(6) 0.0126(5) 0.0154(5) -0.0029(4) 0.0023(4) -0.0012(5)
C4 0.0155(5) 0.0128(5) 0.0107(4) 0.0000(4) -0.0013(4) -0.0030(4)
C5 0.0141(5) 0.0111(5) 0.0120(5) -0.0009(4) -0.0010(4) -0.0015(4)
C6 0.0167(6) 0.0149(5) 0.0146(5) -0.0006(4) -0.0009(5) -0.0034(5)
C7 0.0221(6) 0.0110(5) 0.0170(5) -0.0017(4) 0.0041(5) -0.0026(4)
C8 0.0271(7) 0.0128(5) 0.0147(5) 0.0023(4) 0.0021(5) 0.0000(5)
C9 0.0207(6) 0.0151(5) 0.0120(5) -0.0010(4) -0.0024(5) 0.0016(5)
C10 0.0148(5) 0.0117(5) 0.0120(5) -0.0002(4) -0.0014(4) -0.0011(4)
C11 0.0177(6) 0.0110(5) 0.0138(5) -0.0008(4) 0.0020(4) 0.0003(4)
C12 0.0182(6) 0.0104(5) 0.0168(5) -0.0010(4) 0.0013(4) 0.0022(5)
C13 0.0140(5) 0.0088(5) 0.0166(5) 0.0012(4) -0.0013(4) 0.0017(4)
C14 0.0153(5) 0.0134(5) 0.0133(5) 0.0031(4) -0.0019(4) -0.0012(4)
C15 0.0200(6) 0.0231(6) 0.0219(6) 0.0056(5) -0.0056(5) 0.0000(5)
C16 0.0257(7) 0.0166(6) 0.0236(6) 0.0010(5) 0.0102(6) 0.0015(6)
C17 0.0218(6) 0.0123(5) 0.0254(6) -0.0011(5) 0.0023(5) -0.0033(5)
C18 0.0220(6) 0.0151(5) 0.0315(7) -0.0034(5) -0.0047(6) -0.0059(5)

loop_
_atom_type_symbol
_atom_type_description
_atom_type_scat_dispersion_real
_atom_type_scat_dispersion_imag
_atom_type_scat_source
C C 0.0033 0.0016 'International Tables Vol C Tables 4.2.6.8 and 6.1.1.4'
H H 0.0000 0.0000 'International Tables Vol C Tables 4.2.6.8 and 6.1.1.4'
O O 0.0106 0.0060 'International Tables Vol C Tables 4.2.6.8 and 6.1.1.4'

loop_
_geom_angle_atom_site_label_1
_geom_angle_atom_site_label_2
_geom_angle_atom_site_label_3
_geom_angle
_geom_angle_site_symmetry_1
_geom_angle_site_symmetry_3
C13 O3 C17 109.04(9) . .
C13 O4 C18 106.63(8) . .
H1A C1 H1B 107.8(11) . .
C2 C1 H1A 113.7(8) . .
C2 C1 H1B 107.2(8) . .
C2 C1 C14 106.59(9) . .
C14 C1 H1A 113.7(8) . .
C14 C1 H1B 107.5(8) . .
O1 C2 C1 125.82(11) . .
O1 C2 C3 124.99(11) . .
C1 C2 C3 109.18(10) . .
C2 C3 H3A 108.3(8) . .
C2 C3 H3B 107.2(7) . .
C2 C3 C4 105.09(9) . .
H3A C3 H3B 108.9(10) . .
C4 C3 H3A 114.0(8) . .
C4 C3 H3B 113.0(7) . .
C3 C4 H4 107.7(7) . .
C3 C4 C14 106.28(9) . .
C5 C4 C3 116.14(9) . .
C5 C4 H4 107.0(7) . .
C5 C4 C14 115.42(9) . .
C14 C4 H4 103.3(7) . .
C6 C5 C4 112.11(9) . .
C6 C5 C10 115.20(9) . .
C6 C5 C11 119.51(9) . .
C10 C5 C4 120.25(10) . .
C11 C5 C4 120.03(9) . .
C11 C5 C10 60.83(7) . .
C5 C6 H6A 109.1(7) . .
C5 C6 H6B 110.8(7) . .
H6A C6 H6B 105.9(11) . .
C7 C6 C5 118.33(9) . .
C7 C6 H6A 103.3(7) . .
C7 C6 H6B 108.5(7) . .
O2 C7 C6 120.23(10) . .
O2 C7 C8 121.89(10) . .
C8 C7 C6 117.84(10) . .
C7 C8 H8 119.9(8) . .
C9 C8 C7 121.22(10) . .
C9 C8 H8 118.8(8) . .
C8 C9 H9 118.7(7) . .
C8 C9 C10 123.95(11) . .
C10 C9 H9 117.4(7) . .
C5 C10 H10 115.5(7) . .
C5 C10 C11 59.45(7) . .
C9 C10 C5 119.03(9) . .
C9 C10 H10 117.4(7) . .
C9 C10 C11 121.20(10) . .
C11 C10 H10 111.5(7) . .
C5 C11 C10 59.72(7) . .
C5 C11 C12 118.65(9) . .
C12 C11 C10 115.04(9) . .
C16 C11 C5 121.14(10) . .
C16 C11 C10 120.93(10) . .
C16 C11 C12 112.05(9) . .
C11 C12 H12A 111.4(6) . .
C11 C12 H12B 110.3(7) . .
H12A C12 H12B 104.2(10) . .
C13 C12 C11 116.32(9) . .
C13 C12 H12A 108.8(7) . .
C13 C12 H12B 105.0(8) . .
O3 C13 C12 108.01(8) . .
O3 C13 C14 110.83(8) . .
O4 C13 O3 105.77(9) . .
O4 C13 C12 111.94(9) . .
O4 C13 C14 108.20(9) . .
C12 C13 C14 111.93(9) . .
C1 C14 C4 102.77(9) . .
C1 C14 C13 110.90(9) . .
C13 C14 C4 110.01(8) . .
C15 C14 C1 112.77(9) . .
C15 C14 C4 110.44(10) . .
C15 C14 C13 109.77(10) . .
C14 C15 H15A 110.4(9) . .
C14 C15 H15B 110.9(8) . .
C14 C15 H15C 109.9(8) . .
H15A C15 H15B 105.0(11) . .
H15A C15 H15C 112.3(12) . .
H15B C15 H15C 108.3(12) . .
C11 C16 H16A 109.6(9) . .
C11 C16 H16B 113.4(8) . .
C11 C16 H16C 110.2(8) . .
H16A C16 H16B 109.9(11) . .
H16A C16 H16C 107.6(12) . .
H16B C16 H16C 105.9(11) . .
O3 C17 H17A 108.5(8) . .
O3 C17 H17B 108.1(9) . .
O3 C17 C18 104.24(9) . .
H17A C17 H17B 107.1(11) . .
C18 C17 H17A 111.5(8) . .
C18 C17 H17B 117.1(8) . .
O4 C18 C17 102.49(9) . .
O4 C18 H18A 108.0(7) . .
O4 C18 H18B 105.7(7) . .
C17 C18 H18A 110.9(7) . .
C17 C18 H18B 114.8(7) . .
H18A C18 H18B 113.9(11) . .

loop_
_geom_bond_atom_site_label_1
_geom_bond_atom_site_label_2
_geom_bond_distance
_geom_bond_site_symmetry_2
O1 C2 1.2050(15) .
O2 C7 1.2261(14) .
O3 C13 1.4308(12) .
O3 C17 1.4337(15) .
O4 C13 1.4242(13) .
O4 C18 1.4398(14) .
C1 H1A 0.985(14) .
C1 H1B 0.969(13) .
C1 C2 1.5064(18) .
C1 C14 1.5292(16) .
C2 C3 1.5218(16) .
C3 H3A 0.953(13) .
C3 H3B 0.993(12) .
C3 C4 1.5350(17) .
C4 H4 0.945(12) .
C4 C5 1.5308(15) .
C4 C14 1.5656(15) .
C5 C6 1.5172(15) .
C5 C10 1.5236(15) .
C5 C11 1.5193(15) .
C6 H6A 0.960(13) .
C6 H6B 0.969(12) .
C6 C7 1.5110(15) .
C7 C8 1.4590(17) .
C8 H8 0.948(13) .
C8 C9 1.3327(16) .
C9 H9 0.952(12) .
C9 C10 1.4691(15) .
C10 H10 0.947(11) .
C10 C11 1.5404(16) .
C11 C12 1.5234(15) .
C11 C16 1.5072(16) .
C12 H12A 1.028(12) .
C12 H12B 0.912(13) .
C12 C13 1.5230(15) .
C13 C14 1.5301(15) .
C14 C15 1.5257(17) .
C15 H15A 0.983(13) .
C15 H15B 0.946(14) .
C15 H15C 0.924(14) .
C16 H16A 0.964(15) .
C16 H16B 0.996(13) .
C16 H16C 0.992(14) .
C17 H17A 0.977(14) .
C17 H17B 0.914(13) .
C17 C18 1.4996(17) .
C18 H18A 1.091(14) .
C18 H18B 0.995(13) .
